data_2015429
loop_
_publ_author_name
'Popovi\'c, Zora'
'Pavlovi\'c, Gordana'
'Soldin, \<Zeljka'

_publ_section_title
;
 Iodo(picolinato-\k^2^<i>N</i>,<i>O</i>)(picolinic
 acid-\k^2^<i>N</i>,<i>O</i>)mercury(II)
;
_journal_coeditor_code GA3005
_journal_issue 7
_journal_name_full 'Acta Crystallographica Section C'
_journal_page_first m272
_journal_page_last m274
_journal_paper_doi 10.1107/S0108270106014788
_journal_volume 62
_journal_year 2006
_chemical_formula_iupac '[Hg (C6 H4 N O2) I (C6 H5 N O2)]'
_chemical_formula_moiety 'C12 H9 Hg I N2 O4'
_chemical_formula_sum 'C12 H9 Hg I N2 O4'
_chemical_formula_weight 572.70
_chemical_name_common 'Iodo-(picolinato-N,O)(picolinic acid-N,O)mercury(II)'
_chemical_name_systematic
;
Iodo(picolinato-\k^2^N,O)(picolinic acid-\k^2^N,O)mercury(II)
;
_space_group_IT_number 15
_symmetry_cell_setting monoclinic
_symmetry_space_group_name_Hall '-C 2yc'
_symmetry_space_group_name_H-M 'C 1 2/c 1'
_atom_sites_solution_hydrogens geom
_atom_sites_solution_primary direct
_atom_sites_solution_secondary difmap
_audit_creation_method SHELXL-97
_cell_angle_alpha 90.00
_cell_angle_beta 109.030(6)
_cell_angle_gamma 90.00
_cell_formula_units_Z 4
_cell_length_a 14.2329(8)
_cell_length_b 7.3321(4)
_cell_length_c 14.9255(10)
_cell_measurement_reflns_used 8558
_cell_measurement_temperature 296(2)
_cell_measurement_theta_max 21.0
_cell_measurement_theta_min 14.0
_cell_volume 1472.46(16)
_computing_cell_refinement 'CrysAlis CCD or RED (Oxford Diffraction, 2004)'
_computing_data_collection 'CrysAlis CCD (Oxford Diffraction, 2004)'
_computing_data_reduction 'CrysAlis RED (Oxford Diffraction, 2004)'
_computing_molecular_graphics 'PLATON98 (Spek, 1998)'
_computing_publication_material SHELXL97
_computing_structure_refinement 'SHELXL97 (Sheldrick, 1997)'
_computing_structure_solution 'SHELXS97 (Sheldrick, 1997)'
_diffrn_ambient_temperature 296(2)
_diffrn_measured_fraction_theta_full 0.997
_diffrn_measured_fraction_theta_max 0.997
_diffrn_measurement_device_type 'Oxford Diffraction Xcalibur2 diffractometer with Sapphire 3 CCD detector'
_diffrn_measurement_method '\w scans'
_diffrn_radiation_monochromator graphite
_diffrn_radiation_source 'fine-focus sealed tube'
_diffrn_radiation_type MoK\a
_diffrn_radiation_wavelength 0.71073
_diffrn_reflns_av_R_equivalents 0.0409
_diffrn_reflns_av_sigmaI/netI 0.0167
_diffrn_reflns_limit_h_max 20
_diffrn_reflns_limit_h_min -20
_diffrn_reflns_limit_k_max 10
_diffrn_reflns_limit_k_min -10
_diffrn_reflns_limit_l_max 20
_diffrn_reflns_limit_l_min -20
_diffrn_reflns_number 18474
_diffrn_reflns_theta_full 29.99
_diffrn_reflns_theta_max 29.99
_diffrn_reflns_theta_min 4.61
_diffrn_standards_decay_% 4.1
_diffrn_standards_interval_time 30
_diffrn_standards_number 0
_exptl_absorpt_coefficient_mu 12.562
_exptl_absorpt_correction_T_max 0.20096
_exptl_absorpt_correction_T_min 0.09589
_exptl_absorpt_correction_type numerical
_exptl_absorpt_process_details '(CrysAlis RED; Oxford Diffraction, 2004)'
_exptl_crystal_colour pale-yellow
_exptl_crystal_density_diffrn 2.579
_exptl_crystal_density_method 'not measured'
_exptl_crystal_description prism
_exptl_crystal_F_000 1040
_exptl_crystal_size_max 0.27
_exptl_crystal_size_mid 0.26
_exptl_crystal_size_min 0.13
_refine_diff_density_max 1.702
_refine_diff_density_min -1.363
_refine_ls_extinction_coef 0.00199(9)
_refine_ls_extinction_expression Fc^*^=kFc[1+0.001xFc^2^\l^3^/sin(2\q)]^-1/4^
_refine_ls_extinction_method SHELXL97
_refine_ls_goodness_of_fit_ref 1.109
_refine_ls_hydrogen_treatment constr
_refine_ls_matrix_type full
_refine_ls_number_parameters 94
_refine_ls_number_reflns 2149
_refine_ls_number_restraints 0
_refine_ls_restrained_S_all 1.109
_refine_ls_R_factor_all 0.0216
_refine_ls_R_factor_gt 0.0210
_refine_ls_shift/su_max 0.001
_refine_ls_shift/su_mean 0.000
_refine_ls_structure_factor_coef Fsqd
_refine_ls_weighting_details 'calc w=1/[\s^2^(Fo^2^)+(0.0187P)^2^+3.3936P] where P=(Fo^2^+2Fc^2^)/3'
_refine_ls_weighting_scheme calc
_refine_ls_wR_factor_gt 0.0467
_refine_ls_wR_factor_ref 0.0471
_reflns_number_gt 2117
_reflns_number_total 2149
_reflns_threshold_expression I>2\s(I)
_cod_data_source_file ga3005.cif
_cod_data_source_block I
_cod_original_cell_volume 1472.46(15)
_cod_original_sg_symbol_H-M 'C 2/c'
_cod_database_code 2015429
_cod_database_fobs_code 2015429

loop_
_symmetry_equiv_pos_as_xyz
'x, y, z'
'-x, y, -z+1/2'
'x+1/2, y+1/2, z'
'-x+1/2, y+1/2, -z+1/2'
'-x, -y, -z'
'x, -y, z-1/2'
'-x+1/2, -y+1/2, -z'
'x+1/2, -y+1/2, z-1/2'

loop_
_atom_site_type_symbol
_atom_site_label
_atom_site_fract_x
_atom_site_fract_y
_atom_site_fract_z
_atom_site_U_iso_or_equiv
_atom_site_adp_type
_atom_site_calc_flag
_atom_site_refinement_flags
_atom_site_occupancy
Hg Hg1 0.0000 0.90092(2) 0.2500 0.03986(7) Uani d S 1
I I1 0.0000 0.54570(5) 0.2500 0.05808(10) Uani d S 1
O O1 -0.13602(15) 1.0406(4) 0.11888(16) 0.0449(5) Uani d . 1
O O2 -0.16235(19) 1.2481(4) 0.0045(2) 0.0572(7) Uani d . 1
H H2 -0.2252 1.2402 -0.0021 0.05(2) Uiso d P 0.50
N N2 0.06502(18) 1.0812(3) 0.15876(18) 0.0360(5) Uani d . 1
C C1 0.0027(2) 1.1667(4) 0.08402(19) 0.0332(5) Uani d . 1
C C2 0.0363(3) 1.2740(5) 0.0246(2) 0.0431(7) Uani d . 1
H H2A -0.0084 1.3301 -0.0280 0.052 Uiso calc R 1
C C3 0.1377(3) 1.2965(5) 0.0447(3) 0.0524(8) Uani d . 1
H H3 0.1621 1.3692 0.0063 0.063 Uiso calc R 1
C C4 0.2016(3) 1.2099(6) 0.1223(3) 0.0545(9) Uani d . 1
H H4 0.2699 1.2238 0.1374 0.065 Uiso calc R 1
C C5 0.1633(2) 1.1025(5) 0.1775(3) 0.0481(8) Uani d . 1
H H5 0.2068 1.0427 0.2294 0.058 Uiso calc R 1
C C6 -0.1069(2) 1.1469(5) 0.0695(2) 0.0371(6) Uani d . 1

loop_
_atom_site_aniso_label
_atom_site_aniso_U_11
_atom_site_aniso_U_22
_atom_site_aniso_U_33
_atom_site_aniso_U_12
_atom_site_aniso_U_13
_atom_site_aniso_U_23
Hg1 0.03946(9) 0.03163(10) 0.04506(10) 0.000 0.00910(6) 0.000
I1 0.0873(3) 0.02960(15) 0.05205(18) 0.000 0.01543(16) 0.000
O1 0.0328(9) 0.0519(14) 0.0470(11) -0.0031(9) 0.0089(8) 0.0126(10)
O2 0.0390(11) 0.0654(17) 0.0596(15) 0.0052(11) 0.0057(10) 0.0271(13)
N2 0.0314(10) 0.0367(14) 0.0387(12) -0.0007(9) 0.0098(9) 0.0011(9)
C1 0.0351(12) 0.0300(13) 0.0344(12) -0.0013(11) 0.0114(10) -0.0042(11)
C2 0.0512(17) 0.0398(17) 0.0425(15) 0.0002(13) 0.0210(13) 0.0009(12)
C3 0.058(2) 0.050(2) 0.060(2) -0.0090(16) 0.0341(17) 0.0011(16)
C4 0.0381(15) 0.065(3) 0.064(2) -0.0095(15) 0.0222(15) -0.0035(17)
C5 0.0325(13) 0.056(2) 0.0538(18) -0.0008(13) 0.0117(12) 0.0036(15)
C6 0.0326(12) 0.0380(15) 0.0370(13) -0.0015(11) 0.0061(10) 0.0001(11)

loop_
_atom_type_symbol
_atom_type_description
_atom_type_scat_dispersion_real
_atom_type_scat_dispersion_imag
_atom_type_scat_source
C C 0.0033 0.0016 'International Tables Vol C Tables 4.2.6.8 and 6.1.1.4'
H H 0.0000 0.0000 'International Tables Vol C Tables 4.2.6.8 and 6.1.1.4'
Hg Hg -2.3894 9.2266 'International Tables Vol C Tables 4.2.6.8 and 6.1.1.4'
I I -0.4742 1.8119 'International Tables Vol C Tables 4.2.6.8 and 6.1.1.4'
N N 0.0061 0.0033 'International Tables Vol C Tables 4.2.6.8 and 6.1.1.4'
O O 0.0106 0.0060 'International Tables Vol C Tables 4.2.6.8 and 6.1.1.4'

loop_
_exptl_crystal_face_index_h
_exptl_crystal_face_index_k
_exptl_crystal_face_index_l
_exptl_crystal_face_perp_dist
-9.00 9.00 9.00 0.0666
9.00 -9.00 -9.00 0.0666
-19.00 -1.00 0.00 0.1306
19.00 1.00 0.00 0.1306
-1.00 -7.00 14.00 0.1360
1.00 7.00 -14.00 0.1360

loop_
_geom_angle_atom_site_label_1
_geom_angle_atom_site_label_2
_geom_angle_atom_site_label_3
_geom_angle_site_symmetry_1
_geom_angle_site_symmetry_3
_geom_angle
_geom_angle_publ_flag
N2 Hg1 N2 2 . 109.78(13) yes
N2 Hg1 O1 2 2 69.91(8) yes
N2 Hg1 O1 . 2 82.45(9) yes
N2 Hg1 O1 2 . 82.45(9) no
N2 Hg1 O1 . . 69.91(8) no
O1 Hg1 O1 2 . 131.23(12) yes
N2 Hg1 I1 2 . 125.11(6) yes
N2 Hg1 I1 . . 125.11(6) no
O1 Hg1 I1 2 . 114.38(6) yes
O1 Hg1 I1 . . 114.38(6) no
C6 O1 Hg1 . . 113.84(18) no
C6 O2 H2 . . 114.1(3) no
C1 N2 C5 . . 118.9(3) no
C1 N2 Hg1 . . 118.63(19) no
C5 N2 Hg1 . . 122.5(2) no
N2 C1 C2 . . 121.9(3) no
N2 C1 C6 . . 116.7(3) no
C2 C1 C6 . . 121.4(3) no
C1 C2 C3 . . 118.9(3) no
C1 C2 H2A . . 120.5 no
C3 C2 H2A . . 120.5 no
C4 C3 C2 . . 119.0(3) no
C4 C3 H3 . . 120.5 no
C2 C3 H3 . . 120.5 no
C3 C4 C5 . . 119.2(3) no
C3 C4 H4 . . 120.4 no
C5 C4 H4 . . 120.4 no
N2 C5 C4 . . 122.1(3) no
N2 C5 H5 . . 118.9 no
C4 C5 H5 . . 118.9 no
O1 C6 O2 . . 125.4(3) no
O1 C6 C1 . . 120.5(3) no
O2 C6 C1 . . 114.1(3) no

loop_
_geom_bond_atom_site_label_1
_geom_bond_atom_site_label_2
_geom_bond_site_symmetry_2
_geom_bond_distance
_geom_bond_publ_flag
Hg1 N2 2 2.298(3) yes
Hg1 N2 . 2.298(3) no
Hg1 O1 2 2.481(2) yes
Hg1 O1 . 2.481(2) no
Hg1 I1 . 2.6045(4) yes
O1 C6 . 1.233(4) yes
O2 C6 . 1.271(4) yes
O2 H2 . 0.869(3) no
N2 C1 . 1.334(4) no
N2 C5 . 1.343(4) no
C1 C2 . 1.383(4) no
C1 C6 . 1.510(4) no
C2 C3 . 1.384(5) no
C2 H2A . 0.9300 no
C3 C4 . 1.373(6) no
C3 H3 . 0.9300 no
C4 C5 . 1.373(5) no
C4 H4 . 0.9300 no
C5 H5 . 0.9300 no

loop_
_geom_hbond_atom_site_label_D
_geom_hbond_atom_site_label_H
_geom_hbond_atom_site_label_A
_geom_hbond_site_symmetry_A
_geom_hbond_distance_DH
_geom_hbond_distance_HA
_geom_hbond_distance_DA
_geom_hbond_angle_DHA
_geom_hbond_publ_flag
O2 H2 O2 7_475 0.869(3) 1.591(3) 2.455(4) 172.0(10) yes

loop_
_geom_torsion_atom_site_label_1
_geom_torsion_atom_site_label_2
_geom_torsion_atom_site_label_3
_geom_torsion_atom_site_label_4
_geom_torsion_site_symmetry_1
_geom_torsion
_geom_torsion_publ_flag
N2 Hg1 O1 C6 2 110.8(2) no
N2 Hg1 O1 C6 . -3.5(2) no
O1 Hg1 O1 C6 2 56.1(2) no
I1 Hg1 O1 C6 . -123.9(2) no
N2 Hg1 N2 C1 2 -74.3(2) no
O1 Hg1 N2 C1 2 -139.7(2) no
O1 Hg1 N2 C1 . -0.6(2) no
I1 Hg1 N2 C1 . 105.7(2) no
N2 Hg1 N2 C5 2 106.2(3) no
O1 Hg1 N2 C5 2 40.8(3) no
O1 Hg1 N2 C5 . 179.9(3) no
I1 Hg1 N2 C5 . -73.8(3) no
C5 N2 C1 C2 . 1.0(5) no
Hg1 N2 C1 C2 . -178.5(2) no
C5 N2 C1 C6 . -176.5(3) no
Hg1 N2 C1 C6 . 4.0(3) no
N2 C1 C2 C3 . -1.5(5) no
C6 C1 C2 C3 . 175.9(3) no
C1 C2 C3 C4 . 0.8(5) no
C2 C3 C4 C5 . 0.4(6) no
C1 N2 C5 C4 . 0.2(5) no
Hg1 N2 C5 C4 . 179.7(3) no
C3 C4 C5 N2 . -0.9(6) no
Hg1 O1 C6 O2 . -172.7(3) no
Hg1 O1 C6 C1 . 6.9(4) no
N2 C1 C6 O1 . -7.6(4) no
C2 C1 C6 O1 . 174.8(3) no
N2 C1 C6 O2 . 171.9(3) no
C2 C1 C6 O2 . -5.6(4) no
